data_4036038
loop_
_publ_author_name
'Feskov, Illia O.'
'Chernykh, Anton V.'
'Kuchkovska, Yuliya O.'
'Daniliuc, Constantin G.'
'Kondratov, Ivan S.'
'Grygorenko, Oleksandr O.'

_publ_section_title
;
 3-((Hetera)cyclobutyl)azetidines, &quot;Stretched&quot; Analogues of
 Piperidine, Piperazine, and Morpholine: Advanced Building Blocks for Drug
 Discovery.
;
_journal_issue 3
_journal_name_full 'The Journal of organic chemistry'
_journal_page_first 1363
_journal_page_last 1371
_journal_paper_doi 10.1021/acs.joc.8b02822
_journal_volume 84
_journal_year 2019
_chemical_formula_sum 'C24 H42 N4 O8'
_chemical_formula_weight 514.61
_space_group_crystal_system monoclinic
_space_group_IT_number 14
_space_group_name_Hall '-P 2ybc'
_space_group_name_H-M_alt 'P 1 21/c 1'
_atom_sites_solution_hydrogens mixed
_audit_creation_method 'APEX3 v2016.1-0'
_cell_angle_alpha 90
_cell_angle_beta 106.375(2)
_cell_angle_gamma 90
_cell_formula_units_Z 4
_cell_length_a 21.8886(12)
_cell_length_b 5.9177(3)
_cell_length_c 22.4643(12)
_cell_measurement_reflns_used 9935
_cell_measurement_temperature 100.(2)
_cell_measurement_theta_max 26.3721
_cell_measurement_theta_min 2.9099
_cell_volume 2791.8(3)
_computing_cell_refinement 'SAINT V8.37A (Bruker AXS Inc., 2015)'
_computing_data_collection
;

APEX3 v2016.1-0 (Bruker AXS Inc., 2016)
;
_computing_data_reduction 'SAINT V8.37A (Bruker AXS Inc., 2015)'
_computing_molecular_graphics 'XP (Sheldrick, 2014)'
_computing_publication_material 'SHELXL-2014/7 (Sheldrick, 2014)'
_computing_structure_refinement 'SHELXL-2014/7 (Sheldrick, 2014)'
_computing_structure_solution 'SHELXL-2014/7 (Sheldrick, 2014)'
_diffrn_ambient_temperature 100.(2)
_diffrn_detector_area_resol_mean 10.4167
_diffrn_measured_fraction_theta_full 0.998
_diffrn_measured_fraction_theta_max 0.998
_diffrn_measurement_device_type 'Bruker D8 Venture PHOTON 100 CMOS'
_diffrn_measurement_method 'omega and phi scans'
_diffrn_radiation_monochromator 'MX mirror'
_diffrn_radiation_type 'Mo K\a'
_diffrn_radiation_wavelength 0.71073
_diffrn_reflns_av_R_equivalents 0.0862
_diffrn_reflns_av_unetI/netI 0.0327
_diffrn_reflns_limit_h_max 26
_diffrn_reflns_limit_h_min -26
_diffrn_reflns_limit_k_max 7
_diffrn_reflns_limit_k_min -7
_diffrn_reflns_limit_l_max 27
_diffrn_reflns_limit_l_min -27
_diffrn_reflns_number 77030
_diffrn_reflns_theta_full 25.35
_diffrn_reflns_theta_max 25.35
_diffrn_reflns_theta_min 2.29
_diffrn_source 'Mo ImS'
_diffrn_source_type 'micro focus tube'
_exptl_absorpt_coefficient_mu 0.092
_exptl_absorpt_correction_T_max 1.00
_exptl_absorpt_correction_T_min 0.96
_exptl_absorpt_correction_type multi-scan
_exptl_absorpt_process_details
;
Bruker AXS (2014). SADABS, Version 2014/5, Bruker AXS Inc., Madison, Wisconsin,
USA.
;
_exptl_crystal_colour colourless
_exptl_crystal_density_diffrn 1.224
_exptl_crystal_density_method 'not measured'
_exptl_crystal_description plate
_exptl_crystal_F_000 1112
_exptl_crystal_size_max 0.499
_exptl_crystal_size_mid 0.348
_exptl_crystal_size_min 0.040
_refine_diff_density_max 0.526
_refine_diff_density_min -0.254
_refine_ls_extinction_method none
_refine_ls_goodness_of_fit_ref 1.020
_refine_ls_hydrogen_treatment mixed
_refine_ls_matrix_type full
_refine_ls_number_parameters 347
_refine_ls_number_reflns 5087
_refine_ls_number_restraints 0
_refine_ls_restrained_S_all 1.020
_refine_ls_R_factor_all 0.0702
_refine_ls_R_factor_gt 0.0477
_refine_ls_shift/su_max 0.000
_refine_ls_shift/su_mean 0.000
_refine_ls_structure_factor_coef Fsqd
_refine_ls_weighting_details 'w=1/[\s^2^(Fo^2^)+(0.0415P)^2^+2.3558P] where P=(Fo^2^+2Fc^2^)/3'
_refine_ls_weighting_scheme calc
_refine_ls_wR_factor_gt 0.0991
_refine_ls_wR_factor_ref 0.1090
_reflns_number_gt 3904
_reflns_number_total 5087
_reflns_threshold_expression 'I > 2\s(I)'
_cod_data_source_file jo8b02822_si_001.cif
_cod_data_source_block haf8326
_cod_database_code 4036038

loop_
_space_group_symop_operation_xyz
'x, y, z'
'-x, y+1/2, -z+1/2'
'-x, -y, -z'
'x, -y-1/2, z-1/2'

loop_
_atom_site_type_symbol
_atom_site_label
_atom_site_fract_x
_atom_site_fract_y
_atom_site_fract_z
_atom_site_U_iso_or_equiv
_atom_site_adp_type
_atom_site_calc_flag
_atom_site_refinement_flags_adp
_atom_site_refinement_flags_posn
_atom_site_occupancy
N N2A 0.56740(7) 0.6780(3) 0.51874(8) 0.0160(3) Uani d . . 1
H H1E 0.5578(9) 0.662(4) 0.5551(10) 0.024(6) Uiso d . . 1
H H1F 0.5369(12) 0.769(4) 0.4916(12) 0.044(7) Uiso d . . 1
N N1A 0.77258(8) 0.3559(3) 0.46541(8) 0.0287(4) Uani d . . 1
N N2B 0.59348(7) 0.5610(3) 0.78778(8) 0.0172(4) Uani d . . 1
H H3E 0.5711(11) 0.673(4) 0.7593(11) 0.035(6) Uiso d . . 1
H H3F 0.5807(10) 0.552(4) 0.8232(10) 0.025(6) Uiso d . . 1
N N1B 0.74864(8) 0.1738(3) 0.67473(9) 0.0343(5) Uani d . . 1
O O1 0.55676(6) 0.6744(2) 0.63622(6) 0.0249(3) Uani d . . 1
O O2 0.53130(6) 0.8805(2) 0.70890(6) 0.0219(3) Uani d . . 1
O O3 0.52301(6) 1.0831(2) 0.56757(6) 0.0204(3) Uani d . . 1
O O4 0.43808(6) 1.0553(2) 0.60367(6) 0.0245(3) Uani d . . 1
O O5A 0.79713(7) 0.2131(3) 0.38179(7) 0.0303(4) Uani d . . 1
O O6A 0.85235(6) 0.5070(2) 0.43904(6) 0.0232(3) Uani d . . 1
O O5B 0.76924(6) -0.1157(2) 0.61819(7) 0.0270(3) Uani d . . 1
O O6B 0.84721(6) 0.1270(2) 0.67126(6) 0.0218(3) Uani d . . 1
C C6A 0.58128(9) 0.4665(3) 0.48726(9) 0.0203(4) Uani d . . 1
H H6A 0.5521 0.4435 0.4452 0.024 Uiso calc U R 1
H H6B 0.584 0.3285 0.5128 0.024 Uiso calc U R 1
C C4A 0.64685(9) 0.5624(3) 0.48722(10) 0.0230(5) Uani d . . 1
H H4A 0.6458 0.6188 0.445 0.028 Uiso calc U R 1
C C5A 0.63450(8) 0.7582(3) 0.52807(9) 0.0201(4) Uani d . . 1
H H5A 0.661 0.7502 0.5717 0.024 Uiso calc U R 1
H H5B 0.6373 0.9098 0.5104 0.024 Uiso calc U R 1
C C3A 0.70386(10) 0.4164(4) 0.51277(10) 0.0270(5) Uani d . . 1
H H3A 0.7055 0.3516 0.5543 0.032 Uiso calc U R 1
C C1A 0.71457(10) 0.2349(4) 0.46640(12) 0.0326(5) Uani d . . 1
H H1A 0.7223 0.0809 0.4841 0.039 Uiso calc U R 1
H H1B 0.6813 0.2338 0.426 0.039 Uiso calc U R 1
C C2A 0.76788(9) 0.5263(4) 0.51122(10) 0.0278(5) Uani d . . 1
H H2A 0.7635 0.6829 0.4951 0.033 Uiso calc U R 1
H H2B 0.8019 0.5155 0.551 0.033 Uiso calc U R 1
C C7A 0.80632(9) 0.3473(3) 0.42436(9) 0.0197(4) Uani d . . 1
C C6B 0.59350(9) 0.3352(3) 0.75687(10) 0.0217(4) Uani d . . 1
H H6C 0.5676 0.3324 0.7129 0.026 Uiso calc U R 1
H H6D 0.5821 0.2076 0.7802 0.026 Uiso calc U R 1
C C4B 0.66602(9) 0.3559(3) 0.76511(9) 0.0220(4) Uani d . . 1
H H4B 0.6909 0.2371 0.7934 0.026 Uiso calc U R 1
C C5B 0.66430(9) 0.5806(3) 0.79925(9) 0.0212(4) Uani d . . 1
H H5C 0.6883 0.5759 0.8438 0.025 Uiso calc U R 1
H H5D 0.6773 0.7127 0.7786 0.025 Uiso calc U R 1
C C3B 0.68473(9) 0.3733(3) 0.70590(9) 0.0226(4) Uani d . . 1
H H3B 0.6618 0.4993 0.6791 0.027 Uiso calc U R 1
C C1B 0.75753(9) 0.3789(3) 0.71253(10) 0.0230(5) Uani d . . 1
H H1C 0.7713 0.5118 0.6928 0.028 Uiso calc U R 1
H H1D 0.7847 0.3578 0.7556 0.028 Uiso calc U R 1
C C2B 0.68090(9) 0.1492(4) 0.66849(9) 0.0233(5) Uani d . . 1
H H2C 0.6702 0.0148 0.6898 0.028 Uiso calc U R 1
H H2D 0.6535 0.1588 0.6252 0.028 Uiso calc U R 1
C C7B 0.78689(9) 0.0472(3) 0.65178(9) 0.0206(4) Uani d . . 1
C C21 0.53065(8) 0.8406(3) 0.65367(8) 0.0162(4) Uani d . . 1
C C22 0.49436(9) 1.0081(3) 0.60450(8) 0.0172(4) Uani d . . 1
C C8A 0.88672(10) 0.5740(4) 0.39423(10) 0.0275(5) Uani d . . 1
C C9A 0.92553(11) 0.3778(4) 0.38064(12) 0.0374(6) Uani d . . 1
H H9A 0.9512 0.3123 0.4198 0.056 Uiso calc U R 1
H H9B 0.9537 0.4322 0.3567 0.056 Uiso calc U R 1
H H9C 0.8968 0.2625 0.3567 0.056 Uiso calc U R 1
C C10A 0.92995(11) 0.7601(4) 0.42965(12) 0.0394(6) Uani d . . 1
H H10A 0.9039 0.8816 0.4395 0.059 Uiso calc U R 1
H H10B 0.9558 0.8204 0.4041 0.059 Uiso calc U R 1
H H10C 0.958 0.6983 0.4682 0.059 Uiso calc U R 1
C C11A 0.83978(12) 0.6661(4) 0.33627(11) 0.0397(6) Uani d . . 1
H H11A 0.8108 0.5453 0.3158 0.059 Uiso calc U R 1
H H11B 0.863 0.7235 0.3079 0.059 Uiso calc U R 1
H H11C 0.8152 0.7891 0.3476 0.059 Uiso calc U R 1
C C8B 0.89860(9) 0.0129(3) 0.65255(9) 0.0188(4) Uani d . . 1
C C9B 0.88903(10) 0.0436(4) 0.58348(10) 0.0310(5) Uani d . . 1
H H9D 0.8502 -0.0351 0.5604 0.046 Uiso calc U R 1
H H9E 0.9256 -0.0192 0.5721 0.046 Uiso calc U R 1
H H9F 0.8851 0.2049 0.5733 0.046 Uiso calc U R 1
C C10B 0.95734(9) 0.1391(4) 0.69026(10) 0.0275(5) Uani d . . 1
H H10D 0.954 0.2987 0.6781 0.041 Uiso calc U R 1
H H10E 0.9954 0.0733 0.6824 0.041 Uiso calc U R 1
H H10F 0.9604 0.1266 0.7345 0.041 Uiso calc U R 1
C C11B 0.90333(10) -0.2343(4) 0.67127(10) 0.0270(5) Uani d . . 1
H H11D 0.9063 -0.2468 0.7155 0.04 Uiso calc U R 1
H H11E 0.9413 -0.3009 0.6635 0.04 Uiso calc U R 1
H H11F 0.8654 -0.3149 0.6469 0.04 Uiso calc U R 1

loop_
_atom_site_aniso_label
_atom_site_aniso_U_11
_atom_site_aniso_U_22
_atom_site_aniso_U_33
_atom_site_aniso_U_12
_atom_site_aniso_U_13
_atom_site_aniso_U_23
N2A 0.0150(8) 0.0192(9) 0.0156(9) 0.0009(7) 0.0070(7) -0.0001(7)
N1A 0.0247(9) 0.0295(10) 0.0381(11) -0.0116(8) 0.0190(8) -0.0164(9)
N2B 0.0193(8) 0.0176(9) 0.0171(9) -0.0006(7) 0.0089(7) 0.0004(7)
N1B 0.0154(9) 0.0393(11) 0.0500(12) -0.0050(8) 0.0120(8) -0.0258(10)
O1 0.0304(8) 0.0266(8) 0.0195(7) 0.0120(6) 0.0103(6) 0.0036(6)
O2 0.0302(8) 0.0206(7) 0.0151(7) 0.0035(6) 0.0069(6) 0.0001(6)
O3 0.0233(7) 0.0212(7) 0.0196(7) 0.0015(6) 0.0105(6) 0.0038(6)
O4 0.0210(7) 0.0360(9) 0.0187(7) 0.0085(6) 0.0090(6) 0.0054(6)
O5A 0.0275(8) 0.0330(9) 0.0323(9) -0.0043(7) 0.0117(7) -0.0147(7)
O6A 0.0242(7) 0.0264(8) 0.0225(7) -0.0073(6) 0.0121(6) -0.0024(6)
O5B 0.0179(7) 0.0300(8) 0.0325(8) -0.0025(6) 0.0060(6) -0.0124(7)
O6B 0.0132(7) 0.0227(7) 0.0295(8) 0.0002(6) 0.0061(6) -0.0085(6)
C6A 0.0202(10) 0.0159(10) 0.0273(11) -0.0002(8) 0.0105(9) -0.0031(9)
C4A 0.0201(10) 0.0196(10) 0.0322(12) -0.0004(8) 0.0118(9) -0.0018(9)
C5A 0.0145(10) 0.0214(10) 0.0250(11) -0.0021(8) 0.0065(8) -0.0030(9)
C3A 0.0255(11) 0.0263(12) 0.0326(12) 0.0025(9) 0.0136(9) 0.0050(10)
C1A 0.0244(11) 0.0217(11) 0.0569(15) -0.0023(9) 0.0198(11) -0.0072(11)
C2A 0.0221(11) 0.0300(12) 0.0333(12) -0.0003(9) 0.0113(9) -0.0108(10)
C7A 0.0156(10) 0.0195(10) 0.0233(11) 0.0013(8) 0.0045(8) 0.0009(9)
C6B 0.0259(11) 0.0169(10) 0.0258(11) -0.0009(8) 0.0129(9) -0.0025(9)
C4B 0.0227(10) 0.0213(11) 0.0239(11) 0.0035(9) 0.0097(9) 0.0024(9)
C5B 0.0183(10) 0.0231(11) 0.0231(11) -0.0022(8) 0.0073(8) -0.0018(9)
C3B 0.0217(10) 0.0233(11) 0.0239(11) 0.0033(9) 0.0083(9) 0.0032(9)
C1B 0.0214(10) 0.0215(11) 0.0288(11) 0.0001(8) 0.0112(9) -0.0037(9)
C2B 0.0171(10) 0.0303(12) 0.0238(11) -0.0001(9) 0.0081(8) -0.0012(9)
C7B 0.0162(10) 0.0233(11) 0.0223(11) 0.0007(8) 0.0054(8) -0.0009(9)
C21 0.0148(9) 0.0176(10) 0.0181(10) -0.0045(8) 0.0077(8) -0.0016(8)
C22 0.0209(10) 0.0178(10) 0.0138(10) -0.0028(8) 0.0064(8) -0.0057(8)
C8A 0.0304(11) 0.0282(12) 0.0307(12) -0.0021(9) 0.0195(10) 0.0019(10)
C9A 0.0342(13) 0.0343(13) 0.0535(16) 0.0016(11) 0.0282(12) 0.0017(12)
C10A 0.0377(13) 0.0347(13) 0.0532(16) -0.0118(11) 0.0249(12) -0.0012(12)
C11A 0.0570(16) 0.0369(14) 0.0300(13) 0.0055(12) 0.0203(12) 0.0068(11)
C8B 0.0134(9) 0.0206(10) 0.0231(11) 0.0022(8) 0.0065(8) -0.0021(9)
C9B 0.0251(11) 0.0410(14) 0.0270(12) 0.0012(10) 0.0077(9) 0.0024(10)
C10B 0.0165(10) 0.0298(12) 0.0359(13) -0.0010(9) 0.0066(9) -0.0054(10)
C11B 0.0212(11) 0.0247(11) 0.0351(13) 0.0036(9) 0.0080(9) 0.0018(10)

loop_
_atom_type_symbol
_atom_type_description
_atom_type_scat_dispersion_real
_atom_type_scat_dispersion_imag
_atom_type_scat_source
C C 0.0033 0.0016 'International Tables Vol C Tables 4.2.6.8 and 6.1.1.4'
H H 0.0000 0.0000 'International Tables Vol C Tables 4.2.6.8 and 6.1.1.4'
N N 0.0061 0.0033 'International Tables Vol C Tables 4.2.6.8 and 6.1.1.4'
O O 0.0106 0.0060 'International Tables Vol C Tables 4.2.6.8 and 6.1.1.4'

loop_
_geom_angle_atom_site_label_1
_geom_angle_atom_site_label_2
_geom_angle_atom_site_label_3
_geom_angle
C5A N2A C6A 90.54(13)
C5A N2A H1E 112.0(13)
C6A N2A H1E 117.6(14)
C5A N2A H1F 113.4(15)
C6A N2A H1F 111.9(15)
H1E N2A H1F 110.3(19)
C7A N1A C1A 130.04(18)
C7A N1A C2A 132.32(17)
C1A N1A C2A 95.34(15)
C5B N2B C6B 90.75(14)
C5B N2B H3E 111.7(14)
C6B N2B H3E 112.0(14)
C5B N2B H3F 114.1(13)
C6B N2B H3F 112.9(14)
H3E N2B H3F 113.4(19)
C7B N1B C2B 129.84(18)
C7B N1B C1B 134.18(17)
C2B N1B C1B 95.98(15)
C7A O6A C8A 120.72(15)
C7B O6B C8B 120.13(14)
N2A C6A C4A 90.32(14)
N2A C6A H6A 113.6
C4A C6A H6A 113.6
N2A C6A H6B 113.6
C4A C6A H6B 113.6
H6A C6A H6B 110.9
C3A C4A C6A 117.62(17)
C3A C4A C5A 118.16(18)
C6A C4A C5A 87.54(14)
C3A C4A H4A 110.5
C6A C4A H4A 110.5
C5A C4A H4A 110.5
N2A C5A C4A 90.46(14)
N2A C5A H5A 113.6
C4A C5A H5A 113.6
N2A C5A H5B 113.6
C4A C5A H5B 113.6
H5A C5A H5B 110.8
C4A C3A C2A 114.24(18)
C4A C3A C1A 114.11(18)
C2A C3A C1A 88.10(15)
C4A C3A H3A 112.7
C2A C3A H3A 112.7
C1A C3A H3A 112.7
N1A C1A C3A 88.14(15)
N1A C1A H1A 114.0
C3A C1A H1A 114.0
N1A C1A H1B 114.0
C3A C1A H1B 114.0
H1A C1A H1B 111.2
N1A C2A C3A 88.29(15)
N1A C2A H2A 113.9
C3A C2A H2A 113.9
N1A C2A H2B 113.9
C3A C2A H2B 113.9
H2A C2A H2B 111.1
O5A C7A N1A 124.55(18)
O5A C7A O6A 126.51(17)
N1A C7A O6A 108.92(17)
N2B C6B C4B 90.46(14)
N2B C6B H6C 113.6
C4B C6B H6C 113.6
N2B C6B H6D 113.6
C4B C6B H6D 113.6
H6C C6B H6D 110.8
C3B C4B C5B 115.66(17)
C3B C4B C6B 115.18(17)
C5B C4B C6B 87.70(14)
C3B C4B H4B 112.1
C5B C4B H4B 112.1
C6B C4B H4B 112.1
N2B C5B C4B 90.98(14)
N2B C5B H5C 113.5
C4B C5B H5C 113.5
N2B C5B H5D 113.5
C4B C5B H5D 113.5
H5C C5B H5D 110.8
C4B C3B C1B 116.34(17)
C4B C3B C2B 115.62(17)
C1B C3B C2B 88.17(14)
C4B C3B H3B 111.6
C1B C3B H3B 111.6
C2B C3B H3B 111.6
N1B C1B C3B 87.80(15)
N1B C1B H1C 114.0
C3B C1B H1C 114.0
N1B C1B H1D 114.0
C3B C1B H1D 114.0
H1C C1B H1D 111.2
N1B C2B C3B 87.95(15)
N1B C2B H2C 114.0
C3B C2B H2C 114.0
N1B C2B H2D 114.0
C3B C2B H2D 114.0
H2C C2B H2D 111.2
O5B C7B N1B 124.14(18)
O5B C7B O6B 125.92(17)
N1B C7B O6B 109.93(17)
O1 C21 O2 125.13(18)
O1 C21 C22 118.18(16)
O2 C21 C22 116.69(16)
O3 C22 O4 125.59(18)
O3 C22 C21 116.90(16)
O4 C22 C21 117.49(16)
O6A C8A C11A 109.35(17)
O6A C8A C9A 110.77(17)
C11A C8A C9A 112.61(19)
O6A C8A C10A 101.52(16)
C11A C8A C10A 111.1(2)
C9A C8A C10A 110.95(19)
C8A C9A H9A 109.5
C8A C9A H9B 109.5
H9A C9A H9B 109.5
C8A C9A H9C 109.5
H9A C9A H9C 109.5
H9B C9A H9C 109.5
C8A C10A H10A 109.5
C8A C10A H10B 109.5
H10A C10A H10B 109.5
C8A C10A H10C 109.5
H10A C10A H10C 109.5
H10B C10A H10C 109.5
C8A C11A H11A 109.5
C8A C11A H11B 109.5
H11A C11A H11B 109.5
C8A C11A H11C 109.5
H11A C11A H11C 109.5
H11B C11A H11C 109.5
O6B C8B C9B 109.93(15)
O6B C8B C11B 111.20(15)
C9B C8B C11B 112.20(17)
O6B C8B C10B 102.11(15)
C9B C8B C10B 111.22(17)
C11B C8B C10B 109.76(17)
C8B C9B H9D 109.5
C8B C9B H9E 109.5
H9D C9B H9E 109.5
C8B C9B H9F 109.5
H9D C9B H9F 109.5
H9E C9B H9F 109.5
C8B C10B H10D 109.5
C8B C10B H10E 109.5
H10D C10B H10E 109.5
C8B C10B H10F 109.5
H10D C10B H10F 109.5
H10E C10B H10F 109.5
C8B C11B H11D 109.5
C8B C11B H11E 109.5
H11D C11B H11E 109.5
C8B C11B H11F 109.5
H11D C11B H11F 109.5
H11E C11B H11F 109.5

loop_
_geom_bond_atom_site_label_1
_geom_bond_atom_site_label_2
_geom_bond_distance
N2A C5A 1.501(2)
N2A C6A 1.510(2)
N2A H1E 0.90(2)
N2A H1F 0.94(3)
N1A C7A 1.335(2)
N1A C1A 1.463(3)
N1A C2A 1.465(3)
N2B C5B 1.502(2)
N2B C6B 1.506(2)
N2B H3E 0.96(2)
N2B H3F 0.92(2)
N1B C7B 1.331(2)
N1B C2B 1.457(2)
N1B C1B 1.463(3)
O1 C21 1.254(2)
O2 C21 1.259(2)
O3 C22 1.254(2)
O4 C22 1.258(2)
O5A C7A 1.216(2)
O6A C7A 1.353(2)
O6A C8A 1.471(2)
O5B C7B 1.218(2)
O6B C7B 1.354(2)
O6B C8B 1.471(2)
C6A C4A 1.543(3)
C6A H6A 0.99
C6A H6B 0.99
C4A C3A 1.493(3)
C4A C5A 1.549(3)
C4A H4A 1.0
C5A H5A 0.99
C5A H5B 0.99
C3A C2A 1.554(3)
C3A C1A 1.559(3)
C3A H3A 1.0
C1A H1A 0.99
C1A H1B 0.99
C2A H2A 0.99
C2A H2B 0.99
C6B C4B 1.550(3)
C6B H6C 0.99
C6B H6D 0.99
C4B C3B 1.501(3)
C4B C5B 1.541(3)
C4B H4B 1.0
C5B H5C 0.99
C5B H5D 0.99
C3B C1B 1.558(3)
C3B C2B 1.560(3)
C3B H3B 1.0
C1B H1C 0.99
C1B H1D 0.99
C2B H2C 0.99
C2B H2D 0.99
C21 C22 1.529(3)
C8A C11A 1.515(3)
C8A C9A 1.519(3)
C8A C10A 1.522(3)
C9A H9A 0.98
C9A H9B 0.98
C9A H9C 0.98
C10A H10A 0.98
C10A H10B 0.98
C10A H10C 0.98
C11A H11A 0.98
C11A H11B 0.98
C11A H11C 0.98
C8B C9B 1.517(3)
C8B C11B 1.517(3)
C8B C10B 1.521(3)
C9B H9D 0.98
C9B H9E 0.98
C9B H9F 0.98
C10B H10D 0.98
C10B H10E 0.98
C10B H10F 0.98
C11B H11D 0.98
C11B H11E 0.98
C11B H11F 0.98

loop_
_geom_hbond_atom_site_label_D
_geom_hbond_atom_site_label_H
_geom_hbond_atom_site_label_A
_geom_hbond_site_symmetry_A
_geom_hbond_distance_DH
_geom_hbond_distance_HA
_geom_hbond_distance_DA
_geom_hbond_angle_DHA
N2A H1E O1 . 0.90(2) 1.83(2) 2.714(2) 165.1(19)
N2A H1F O3 3_676 0.94(3) 1.81(3) 2.741(2) 173.(2)
N2B H3E O2 . 0.96(2) 1.73(3) 2.685(2) 179.(2)
N2B H3F O4 2_646 0.92(2) 1.80(2) 2.716(2) 174.(2)

loop_
_geom_torsion_atom_site_label_1
_geom_torsion_atom_site_label_2
_geom_torsion_atom_site_label_3
_geom_torsion_atom_site_label_4
_geom_torsion
C5A N2A C6A C4A -8.22(15)
N2A C6A C4A C3A 128.68(18)
N2A C6A C4A C5A 7.97(15)
C6A N2A C5A C4A 8.20(15)
C3A C4A C5A N2A -128.25(18)
C6A C4A C5A N2A -8.02(15)
C6A C4A C3A C2A -179.75(17)
C5A C4A C3A C2A -76.7(2)
C6A C4A C3A C1A 80.9(2)
C5A C4A C3A C1A -176.04(16)
C7A N1A C1A C3A -161.3(2)
C2A N1A C1A C3A 2.79(18)
C4A C3A C1A N1A 113.18(19)
C2A C3A C1A N1A -2.62(17)
C7A N1A C2A C3A 160.7(2)
C1A N1A C2A C3A -2.79(18)
C4A C3A C2A N1A -113.07(19)
C1A C3A C2A N1A 2.61(17)
C1A N1A C7A O5A -8.0(4)
C2A N1A C7A O5A -166.4(2)
C1A N1A C7A O6A 173.4(2)
C2A N1A C7A O6A 15.0(3)
C8A O6A C7A O5A 16.3(3)
C8A O6A C7A N1A -165.19(17)
C5B N2B C6B C4B -2.63(15)
N2B C6B C4B C3B -114.81(18)
N2B C6B C4B C5B 2.57(14)
C6B N2B C5B C4B 2.65(15)
C3B C4B C5B N2B 114.36(18)
C6B C4B C5B N2B -2.58(14)
C5B C4B C3B C1B 83.6(2)
C6B C4B C3B C1B -176.25(16)
C5B C4B C3B C2B -175.01(16)
C6B C4B C3B C2B -74.8(2)
C7B N1B C1B C3B 176.8(3)
C2B N1B C1B C3B -2.48(16)
C4B C3B C1B N1B 120.15(19)
C2B C3B C1B N1B 2.31(15)
C7B N1B C2B C3B -176.8(2)
C1B N1B C2B C3B 2.48(16)
C4B C3B C2B N1B -120.81(18)
C1B C3B C2B N1B -2.32(15)
C2B N1B C7B O5B 2.6(4)
C1B N1B C7B O5B -176.4(2)
C2B N1B C7B O6B -177.6(2)
C1B N1B C7B O6B 3.4(3)
C8B O6B C7B O5B -0.9(3)
C8B O6B C7B N1B 179.23(17)
O1 C21 C22 O3 -50.5(2)
O2 C21 C22 O3 130.11(18)
O1 C21 C22 O4 128.03(19)
O2 C21 C22 O4 -51.3(2)
C7A O6A C8A C11A 60.0(2)
C7A O6A C8A C9A -64.7(2)
C7A O6A C8A C10A 177.42(17)
C7B O6B C8B C9B 68.3(2)
C7B O6B C8B C11B -56.6(2)
C7B O6B C8B C10B -173.56(16)
